data_7718337
loop_
_publ_author_name
'Malik, Suvamoy'
'Brand&#xe3;o, Paula'
'Benmansour, Samia'
'G&#xf3;mez-Garc&#xed;a, Carlos J'
'Saha, Amrita'

_publ_section_title
;
 Modulation of the spin crossover behaviour in four manganese(III)
 complexes through cation-anion interactions.
;
_journal_issue 16
_journal_name_full 'Dalton transactions (Cambridge, England : 2003)'
_journal_page_first 6645
_journal_page_last 6652
_journal_paper_doi 10.1039/d5dt00238a
_journal_volume 54
_journal_year 2025
_chemical_formula_moiety 'C30 H40 Mn N4 O4, 0.7(Br1), N0.3 O0.9'
_chemical_formula_sum 'C30 H40 Br0.7 Mn N4.3 O4.9'
_chemical_formula_weight 650.14
_space_group_crystal_system orthorhombic
_space_group_IT_number 56
_space_group_name_Hall '-P 2ab 2ac'
_space_group_name_H-M_alt 'P c c n'
_atom_sites_solution_hydrogens geom
_audit_creation_date 2024-09-28
_audit_creation_method
;
Olex2 1.5
(compiled 2024.02.16 svn.r378c4104 for OlexSys, GUI svn.r6928)
;
_audit_update_record
;
2025-01-17 deposited with the CCDC.	2025-03-17 downloaded from the CCDC.
;
_cell_angle_alpha 90
_cell_angle_beta 90
_cell_angle_gamma 90
_cell_formula_units_Z 4
_cell_length_a 8.3658(4)
_cell_length_b 20.5260(9)
_cell_length_c 17.8682(8)
_cell_measurement_reflns_used 464
_cell_measurement_temperature 398.15
_cell_measurement_theta_max 1.872
_cell_measurement_theta_min 27.104
_cell_volume 3068.3(2)
_computing_molecular_graphics 'Olex2 1.5 (Dolomanov et al., 2009)'
_computing_publication_material 'Olex2 1.5 (Dolomanov et al., 2009)'
_computing_structure_refinement 'SHELXL 2018/3 (Sheldrick, 2015)'
_computing_structure_solution 'SHELXT 2014/4 (Sheldrick, 2014)'
_diffrn_ambient_temperature 398.15
_diffrn_measured_fraction_theta_full 1.000
_diffrn_measured_fraction_theta_max 0.940
_diffrn_measurement_device_type CCD
_diffrn_measurement_method 'omega and phi scans'
_diffrn_radiation_type MoK\a
_diffrn_radiation_wavelength 0.71073
_diffrn_reflns_av_R_equivalents 0.0806
_diffrn_reflns_av_unetI/netI 0.0616
_diffrn_reflns_Laue_measured_fraction_full 1.000
_diffrn_reflns_Laue_measured_fraction_max 0.940
_diffrn_reflns_limit_h_max 8
_diffrn_reflns_limit_h_min -10
_diffrn_reflns_limit_k_max 24
_diffrn_reflns_limit_k_min -25
_diffrn_reflns_limit_l_max 22
_diffrn_reflns_limit_l_min -21
_diffrn_reflns_number 32962
_diffrn_reflns_point_group_measured_fraction_full 1.000
_diffrn_reflns_point_group_measured_fraction_max 0.940
_diffrn_reflns_theta_full 25.242
_diffrn_reflns_theta_max 26.461
_diffrn_reflns_theta_min 1.984
_diffrn_source 'fine-focus sealed tube'
_exptl_absorpt_coefficient_mu 1.386
_exptl_absorpt_correction_T_max 0.998
_exptl_absorpt_correction_T_min 0.992
_exptl_absorpt_correction_type multi-scan
_exptl_absorpt_process_details sadabs
_exptl_crystal_colour BROWN
_exptl_crystal_density_diffrn 1.407
_exptl_crystal_description BLOCK
_exptl_crystal_F_000 1355
_exptl_crystal_size_max 0.32
_exptl_crystal_size_mid 0.18
_exptl_crystal_size_min 0.03
_refine_diff_density_max 0.502
_refine_diff_density_min -0.380
_refine_diff_density_rms 0.060
_refine_ls_extinction_method none
_refine_ls_goodness_of_fit_ref 1.219
_refine_ls_hydrogen_treatment constr
_refine_ls_matrix_type full
_refine_ls_number_parameters 209
_refine_ls_number_reflns 2988
_refine_ls_number_restraints 10
_refine_ls_restrained_S_all 1.223
_refine_ls_R_factor_all 0.1721
_refine_ls_R_factor_gt 0.1025
_refine_ls_shift/su_max 0.000
_refine_ls_shift/su_mean 0.000
_refine_ls_structure_factor_coef Fsqd
_refine_ls_weighting_details 'w=1/[\s^2^(Fo^2^)+(0.0537P)^2^+4.1199P] where P=(Fo^2^+2Fc^2^)/3'
_refine_ls_weighting_scheme calc
_refine_ls_wR_factor_gt 0.1639
_refine_ls_wR_factor_ref 0.1853
_reflns_Friedel_coverage 0.000
_reflns_number_gt 1908
_reflns_number_total 2988
_reflns_threshold_expression 'I > 2\s(I)'
_cod_data_source_file d5dt00238a2.cif
_cod_data_source_block complex4_398
_cod_depositor_comments 'Adding full bibliography for 7718333--7718340.cif.'
_cod_original_formula_sum 'C30 H40 Br0.70 Mn N4.30 O4.90'
_cod_database_code 7718337
_shelx_shelxl_version_number 2018/3
_shelx_space_group_comment
;
The symmetry employed for this shelxl refinement is uniquely defined
by the following loop, which should always be used as a source of
symmetry information in preference to the above space-group names.
They are only intended as comments.
;
_shelx_estimated_absorpt_t_max 0.960
_shelx_estimated_absorpt_t_min 0.665
_olex2_refinement_description
;
1. Fixed Uiso
 At 1.2 times of:
  All C(H) groups, All C(H,H) groups, All C(H,H,H,H) groups, All N(H) groups
 At 1.5 times of:
  All C(H,H,H) groups
2. Restrained distances
 N3-O1 \\sim N3-O3
 with sigma of 0.01
3. Rigid body (RIGU) restrains
 N3, O3, O1
 with sigma for 1-2 distances of 0.002 and sigma for 1-3 distances of 0.002
4. Others
 Fixed Sof: Br2(0.35) N3(0.15) H8AA(0.7) H8AB(0.7) H8BC(0.3) H8BD(0.3) C9(0.7)
 H9(0.7) H10A(0.7) H10B(0.7) H10C(0.3) H10D(0.3) O1(0.15) O3(0.3) C16(0.3)
 H16(0.3)
 Fixed U11: N3(0.13128)
 Fixed U22: N3(0.12137)
 Fixed U33: N3(0.09339)
 Fixed X: N3(0.25)
 Fixed Y: N3(0.75)
 Fixed Z: N3(0.893841)
5.a Ternary CH refined with riding coordinates:
 N2(H2)
5.b Secondary CH2 refined with riding coordinates:
 C8(H8AA,H8AB), C8(H8BC,H8BD), C12(H12A,H12B), C13(H13A,H13B), C14(H14A,H14B),
 C15(H15A,H15B)
5.c Aromatic/amide H refined with riding coordinates:
 C3(H3), C5(H5), C9(H9), C11(H11), C16(H16)
5.d X=CH2 refined with riding coordinates:
 C10(H10A,H10B), C10(H10C,H10D)
5.e Idealised Me refined as rotating group:
 C7(H7A,H7B,H7C)
;
_olex2_submission_special_instructions 'No special instructions were received'

loop_
_space_group_symop_operation_xyz
'x, y, z'
'-x+1/2, -y+1/2, z'
'-x, y+1/2, -z+1/2'
'x+1/2, -y, -z+1/2'
'-x, -y, -z'
'x-1/2, y-1/2, -z'
'x, -y-1/2, z-1/2'
'-x-1/2, y, z-1/2'

loop_
_atom_site_label
_atom_site_type_symbol
_atom_site_fract_x
_atom_site_fract_y
_atom_site_fract_z
_atom_site_U_iso_or_equiv
_atom_site_adp_type
_atom_site_occupancy
_atom_site_site_symmetry_order
_atom_site_calc_flag
_atom_site_refinement_flags_posn
_atom_site_refinement_flags_adp
_atom_site_refinement_flags_occupancy
_atom_site_disorder_assembly
_atom_site_disorder_group
Mn1 Mn 0.750000 0.750000 0.74857(6) 0.0480(4) Uani 1 2 d S T P . .
Br2 Br 0.250000 0.750000 0.89326(9) 0.1022(7) Uani 0.7 2 d S T P A 1
N3 N 0.250000 0.750000 0.893841 0.115 Uani 0.3 2 d DS T P B 2
O0AA O 0.6126(4) 0.67815(16) 0.75025(18) 0.0533(9) Uani 1 1 d . . . . .
O2 O 0.5302(5) 0.55020(17) 0.7534(2) 0.0675(11) Uani 1 1 d . . . . .
N1 N 0.5947(6) 0.7936(2) 0.6763(3) 0.0606(12) Uani 1 1 d . . . . .
N2 N 0.6259(6) 0.7957(2) 0.8369(3) 0.0660(13) Uani 1 1 d . . . . .
H2 H 0.524987 0.772113 0.843365 0.079 Uiso 1 1 calc R U . . .
C1 C 0.5292(6) 0.6547(2) 0.6940(3) 0.0466(13) Uani 1 1 d . . . . .
C2 C 0.4820(6) 0.5893(3) 0.6948(3) 0.0530(14) Uani 1 1 d . . . . .
C3 C 0.3929(7) 0.5636(3) 0.6376(3) 0.0654(16) Uani 1 1 d . . . . .
H3 H 0.362641 0.520063 0.640194 0.079 Uiso 1 1 calc R U . . .
C4 C 0.3463(8) 0.6000(3) 0.5762(3) 0.0702(17) Uani 1 1 d . . . . .
C5 C 0.3895(7) 0.6640(3) 0.5748(3) 0.0663(16) Uani 1 1 d . . . . .
H5 H 0.357834 0.689542 0.534492 0.080 Uiso 1 1 calc R U . . .
C6 C 0.4802(6) 0.6927(3) 0.6321(3) 0.0538(14) Uani 1 1 d . . . . .
C7 C 0.4393(9) 0.5576(4) 0.8192(4) 0.102(2) Uani 1 1 d . . . . .
H7A H 0.332793 0.541788 0.810733 0.153 Uiso 1 1 calc R U . . .
H7B H 0.435252 0.602796 0.832749 0.153 Uiso 1 1 calc R U . . .
H7C H 0.487869 0.533139 0.858974 0.153 Uiso 1 1 calc R U . . .
C8 C 0.2431(12) 0.5705(4) 0.5146(4) 0.115(3) Uani 1 1 d . . . . .
H8AA H 0.138781 0.560912 0.535620 0.138 Uiso 0.7 1 calc R U P C 1
H8AB H 0.227842 0.603231 0.476108 0.138 Uiso 0.7 1 calc R U P C 1
H8BC H 0.144037 0.595007 0.512993 0.138 Uiso 0.3 1 calc R U P D 2
H8BD H 0.297331 0.578081 0.467400 0.138 Uiso 0.3 1 calc R U P D 2
C9 C 0.2982(15) 0.5158(7) 0.4814(6) 0.085(4) Uani 0.7 1 d . . P E 1
H9 H 0.386919 0.520895 0.450561 0.102 Uiso 0.7 1 calc R U P E 1
C10 C 0.2393(10) 0.4538(4) 0.4875(4) 0.102(2) Uani 1 1 d . . . . .
H10A H 0.150674 0.445611 0.517519 0.122 Uiso 0.7 1 calc R U P E 1
H10B H 0.287910 0.419774 0.461684 0.122 Uiso 0.7 1 calc R U P E 1
H10C H 0.317470 0.451565 0.450599 0.122 Uiso 0.3 1 calc R U P E 2
H10D H 0.186639 0.416103 0.502708 0.122 Uiso 0.3 1 calc R U P E 2
C11 C 0.5019(7) 0.7620(3) 0.6328(3) 0.0666(16) Uani 1 1 d . . . . .
H11 H 0.442902 0.786135 0.598437 0.080 Uiso 1 1 calc R U . . .
C12 C 0.5684(8) 0.8642(3) 0.6842(4) 0.0752(18) Uani 1 1 d . . . . .
H12A H 0.502558 0.879813 0.643321 0.090 Uiso 1 1 calc R U . . .
H12B H 0.670063 0.886841 0.682327 0.090 Uiso 1 1 calc R U . . .
C13 C 0.4866(8) 0.8779(3) 0.7580(5) 0.091(2) Uani 1 1 d . . . . .
H13A H 0.453859 0.923196 0.758609 0.109 Uiso 1 1 calc R U . . .
H13B H 0.390471 0.851531 0.760759 0.109 Uiso 1 1 calc R U . . .
C14 C 0.5853(9) 0.8649(3) 0.8266(4) 0.086(2) Uani 1 1 d . . . . .
H14A H 0.683418 0.889942 0.823409 0.103 Uiso 1 1 calc R U . . .
H14B H 0.527029 0.879984 0.870253 0.103 Uiso 1 1 calc R U . . .
C15 C 0.7214(9) 0.7847(3) 0.9057(3) 0.084(2) Uani 1 1 d . . . . .
H15A H 0.656374 0.792867 0.949630 0.101 Uiso 1 1 calc R U . . .
H15B H 0.812044 0.814167 0.906717 0.101 Uiso 1 1 calc R U . . .
O1 O 0.250000 0.750000 0.8235(9) 0.153(11) Uani 0.3 2 d DS T P B 2
O3 O 0.3707(18) 0.7297(8) 0.9296(9) 0.104(5) Uani 0.3 1 d D . P B 2
C16 C 0.205(3) 0.5078(11) 0.5170(14) 0.066(6) Uani 0.3 1 d . . P E 2
H16 H 0.124908 0.501548 0.552517 0.079 Uiso 0.3 1 calc R U P E 2

loop_
_atom_site_aniso_label
_atom_site_aniso_U_11
_atom_site_aniso_U_22
_atom_site_aniso_U_33
_atom_site_aniso_U_23
_atom_site_aniso_U_13
_atom_site_aniso_U_12
Mn1 0.0565(7) 0.0364(6) 0.0510(6) 0.000 0.000 0.0001(5)
Br2 0.0933(12) 0.1351(15) 0.0782(10) 0.000 0.000 -0.0518(13)
N3 0.131 0.121 0.093 -0.059(14) -0.026(9) 0.054(16)
O0AA 0.065(2) 0.0437(19) 0.051(2) 0.0042(17) -0.009(2) -0.0058(17)
O2 0.091(3) 0.049(2) 0.062(2) 0.0094(19) -0.013(2) -0.004(2)
N1 0.068(3) 0.044(3) 0.070(3) 0.015(2) -0.007(3) -0.001(2)
N2 0.072(3) 0.051(3) 0.075(3) 0.000(2) 0.018(3) -0.005(2)
C1 0.043(3) 0.047(3) 0.050(3) -0.001(3) -0.001(3) 0.003(2)
C2 0.062(4) 0.049(3) 0.048(3) 0.001(3) -0.006(3) 0.006(3)
C3 0.082(4) 0.050(3) 0.064(4) -0.005(3) -0.011(3) -0.003(3)
C4 0.083(4) 0.067(4) 0.060(4) -0.006(3) -0.019(3) 0.004(4)
C5 0.072(4) 0.075(4) 0.052(3) 0.006(3) -0.010(3) 0.007(3)
C6 0.058(4) 0.053(3) 0.050(3) 0.007(3) -0.003(3) 0.001(3)
C7 0.128(6) 0.112(6) 0.065(4) 0.034(4) 0.006(4) 0.006(5)
C8 0.156(8) 0.098(6) 0.092(6) -0.022(5) -0.047(6) 0.010(7)
C9 0.077(8) 0.125(12) 0.053(6) 0.001(7) -0.004(6) 0.000(7)
C10 0.111(6) 0.098(6) 0.097(5) -0.012(5) -0.021(5) -0.007(6)
C11 0.065(4) 0.066(4) 0.069(4) 0.023(3) -0.014(3) 0.001(3)
C12 0.068(4) 0.048(4) 0.110(5) 0.021(3) -0.010(4) 0.003(3)
C13 0.071(4) 0.047(4) 0.155(7) 0.004(4) 0.023(5) 0.012(3)
C14 0.096(5) 0.052(4) 0.109(6) -0.011(4) 0.036(5) -0.002(4)
C15 0.120(6) 0.074(4) 0.060(4) -0.009(3) 0.017(4) -0.024(4)
O1 0.14(2) 0.23(3) 0.089(4) 0.000 0.000 0.01(2)
O3 0.075(8) 0.141(14) 0.096(9) -0.006(9) -0.007(8) -0.011(10)
C16 0.075(17) 0.065(17) 0.058(14) 0.013(12) -0.017(12) -0.036(12)

loop_
_atom_type_symbol
_atom_type_description
_atom_type_scat_dispersion_real
_atom_type_scat_dispersion_imag
_atom_type_scat_source
C C 0.0033 0.0016 'International Tables Vol C Tables 4.2.6.8 and 6.1.1.4'
H H 0.0000 0.0000 'International Tables Vol C Tables 4.2.6.8 and 6.1.1.4'
Br Br -0.2901 2.4595 'International Tables Vol C Tables 4.2.6.8 and 6.1.1.4'
Mn Mn 0.3368 0.7283 'International Tables Vol C Tables 4.2.6.8 and 6.1.1.4'
N N 0.0061 0.0033 'International Tables Vol C Tables 4.2.6.8 and 6.1.1.4'
O O 0.0106 0.0060 'International Tables Vol C Tables 4.2.6.8 and 6.1.1.4'

loop_
_geom_angle_atom_site_label_1
_geom_angle_atom_site_label_2
_geom_angle_atom_site_label_3
_geom_angle
_geom_angle_site_symmetry_1
_geom_angle_site_symmetry_3
_geom_angle_publ_flag
O0AA Mn1 O0AA 178.2(2) 2_665 . ?
O0AA Mn1 N1 93.18(17) . 2_665 ?
O0AA Mn1 N1 87.99(17) . . ?
O0AA Mn1 N1 87.99(17) 2_665 2_665 ?
O0AA Mn1 N1 93.18(17) 2_665 . ?
O0AA Mn1 N2 92.07(16) . . ?
O0AA Mn1 N2 86.55(16) . 2_665 ?
O0AA Mn1 N2 92.07(16) 2_665 2_665 ?
O0AA Mn1 N2 86.55(16) 2_665 . ?
N1 Mn1 N1 101.4(3) 2_665 . ?
N1 Mn1 N2 88.02(19) . . ?
N1 Mn1 N2 169.37(19) 2_665 . ?
N1 Mn1 N2 88.02(19) 2_665 2_665 ?
N1 Mn1 N2 169.38(19) . 2_665 ?
N2 Mn1 N2 83.1(3) . 2_665 ?
O1 N3 O3 120.3(7) . 2_565 ?
O1 N3 O3 120.3(7) . . ?
O3 N3 O3 119.4(14) . 2_565 ?
C1 O0AA Mn1 127.1(3) . . ?
C2 O2 C7 114.4(4) . . ?
C11 N1 Mn1 123.4(4) . . ?
C11 N1 C12 117.9(5) . . ?
C12 N1 Mn1 117.8(4) . . ?
Mn1 N2 H2 107.0 . . ?
C14 N2 Mn1 116.7(4) . . ?
C14 N2 H2 107.0 . . ?
C14 N2 C15 112.0(5) . . ?
C15 N2 Mn1 106.7(4) . . ?
C15 N2 H2 107.0 . . ?
O0AA C1 C2 119.5(4) . . ?
O0AA C1 C6 123.3(5) . . ?
C2 C1 C6 117.2(5) . . ?
O2 C2 C1 119.0(5) . . ?
C3 C2 O2 120.0(5) . . ?
C3 C2 C1 121.0(5) . . ?
C2 C3 H3 118.8 . . ?
C2 C3 C4 122.4(5) . . ?
C4 C3 H3 118.8 . . ?
C3 C4 C8 121.1(6) . . ?
C5 C4 C3 117.4(5) . . ?
C5 C4 C8 121.4(6) . . ?
C4 C5 H5 118.8 . . ?
C4 C5 C6 122.4(5) . . ?
C6 C5 H5 118.8 . . ?
C1 C6 C11 120.3(5) . . ?
C5 C6 C1 119.6(5) . . ?
C5 C6 C11 119.4(5) . . ?
O2 C7 H7A 109.5 . . ?
O2 C7 H7B 109.5 . . ?
O2 C7 H7C 109.5 . . ?
H7A C7 H7B 109.5 . . ?
H7A C7 H7C 109.5 . . ?
H7B C7 H7C 109.5 . . ?
C4 C8 H8AA 108.0 . . ?
C4 C8 H8AB 108.0 . . ?
C4 C8 H8BC 107.3 . . ?
C4 C8 H8BD 107.3 . . ?
H8AA C8 H8AB 107.3 . . ?
H8BC C8 H8BD 106.9 . . ?
C9 C8 C4 117.0(8) . . ?
C9 C8 H8AA 108.0 . . ?
C9 C8 H8AB 108.0 . . ?
C16 C8 C4 120.0(10) . . ?
C16 C8 H8BC 107.3 . . ?
C16 C8 H8BD 107.3 . . ?
C8 C9 H9 116.1 . . ?
C8 C9 C10 127.9(15) . . ?
C10 C9 H9 116.1 . . ?
C9 C10 H10A 120.0 . . ?
C9 C10 H10B 120.0 . . ?
H10A C10 H10B 120.0 . . ?
H10C C10 H10D 120.0 . . ?
C16 C10 H10C 120.0 . . ?
C16 C10 H10D 120.0 . . ?
N1 C11 C6 125.9(5) . . ?
N1 C11 H11 117.0 . . ?
C6 C11 H11 117.0 . . ?
N1 C12 H12A 109.8 . . ?
N1 C12 H12B 109.8 . . ?
N1 C12 C13 109.6(5) . . ?
H12A C12 H12B 108.2 . . ?
C13 C12 H12A 109.8 . . ?
C13 C12 H12B 109.8 . . ?
C12 C13 H13A 108.4 . . ?
C12 C13 H13B 108.4 . . ?
H13A C13 H13B 107.5 . . ?
C14 C13 C12 115.5(5) . . ?
C14 C13 H13A 108.4 . . ?
C14 C13 H13B 108.4 . . ?
N2 C14 C13 113.6(5) . . ?
N2 C14 H14A 108.9 . . ?
N2 C14 H14B 108.9 . . ?
C13 C14 H14A 108.9 . . ?
C13 C14 H14B 108.9 . . ?
H14A C14 H14B 107.7 . . ?
N2 C15 C15 108.4(4) . 2_665 ?
N2 C15 H15A 110.0 . . ?
N2 C15 H15B 110.0 . . ?
C15 C15 H15A 110.0 2_665 . ?
C15 C15 H15B 110.0 2_665 . ?
H15A C15 H15B 108.4 . . ?
C8 C16 H16 109.2 . . ?
C10 C16 C8 142(3) . . ?
C10 C16 H16 109.2 . . ?

loop_
_geom_bond_atom_site_label_1
_geom_bond_atom_site_label_2
_geom_bond_distance
_geom_bond_site_symmetry_2
_geom_bond_publ_flag
Mn1 O0AA 1.870(3) 2_665 ?
Mn1 O0AA 1.870(3) . ?
Mn1 N1 2.040(5) . ?
Mn1 N1 2.040(5) 2_665 ?
Mn1 N2 2.109(4) . ?
Mn1 N2 2.109(4) 2_665 ?
N3 O1 1.257(16) . ?
N3 O3 1.265(14) . ?
N3 O3 1.265(14) 2_565 ?
O0AA C1 1.315(5) . ?
O2 C2 1.379(6) . ?
O2 C7 1.408(7) . ?
N1 C11 1.275(6) . ?
N1 C12 1.471(7) . ?
N2 H2 0.9800 . ?
N2 C14 1.473(7) . ?
N2 C15 1.482(7) . ?
C1 C2 1.398(7) . ?
C1 C6 1.415(7) . ?
C2 C3 1.371(7) . ?
C3 H3 0.9300 . ?
C3 C4 1.384(7) . ?
C4 C5 1.362(8) . ?
C4 C8 1.525(8) . ?
C5 H5 0.9300 . ?
C5 C6 1.404(7) . ?
C6 C11 1.435(8) . ?
C7 H7A 0.9600 . ?
C7 H7B 0.9600 . ?
C7 H7C 0.9600 . ?
C8 H8AA 0.9700 . ?
C8 H8AB 0.9700 . ?
C8 H8BC 0.9700 . ?
C8 H8BD 0.9700 . ?
C8 C9 1.350(13) . ?
C8 C16 1.33(2) . ?
C9 H9 0.9300 . ?
C9 C10 1.370(15) . ?
C10 H10A 0.9300 . ?
C10 H10B 0.9300 . ?
C10 H10C 0.9300 . ?
C10 H10D 0.9300 . ?
C10 C16 1.26(3) . ?
C11 H11 0.9300 . ?
C12 H12A 0.9700 . ?
C12 H12B 0.9700 . ?
C12 C13 1.512(8) . ?
C13 H13A 0.9700 . ?
C13 H13B 0.9700 . ?
C13 C14 1.502(9) . ?
C14 H14A 0.9700 . ?
C14 H14B 0.9700 . ?
C15 C15 1.503(12) 2_665 ?
C15 H15A 0.9700 . ?
C15 H15B 0.9700 . ?
C16 H16 0.9300 . ?

loop_
_geom_torsion_atom_site_label_1
_geom_torsion_atom_site_label_2
_geom_torsion_atom_site_label_3
_geom_torsion_atom_site_label_4
_geom_torsion
_geom_torsion_site_symmetry_1
_geom_torsion_site_symmetry_2
_geom_torsion_site_symmetry_3
_geom_torsion_site_symmetry_4
_geom_torsion_publ_flag
Mn1 O0AA C1 C2 155.8(4) . . . . ?
Mn1 O0AA C1 C6 -25.7(7) . . . . ?
Mn1 N1 C11 C6 6.1(8) . . . . ?
Mn1 N1 C12 C13 -66.1(6) . . . . ?
Mn1 N2 C14 C13 57.4(7) . . . . ?
Mn1 N2 C15 C15 -42.6(7) . . . 2_665 ?
O0AA C1 C2 O2 -2.8(7) . . . . ?
O0AA C1 C2 C3 179.0(5) . . . . ?
O0AA C1 C6 C5 -179.1(5) . . . . ?
O0AA C1 C6 C11 -8.4(8) . . . . ?
O2 C2 C3 C4 -177.6(5) . . . . ?
N1 Mn1 O0AA C1 -64.7(4) 2_665 . . . ?
N1 Mn1 O0AA C1 36.6(4) . . . . ?
N1 C12 C13 C14 67.8(7) . . . . ?
N2 Mn1 O0AA C1 -152.5(4) 2_665 . . . ?
N2 Mn1 O0AA C1 124.6(4) . . . . ?
C1 C2 C3 C4 0.6(9) . . . . ?
C1 C6 C11 N1 17.4(9) . . . . ?
C2 C1 C6 C5 -0.6(7) . . . . ?
C2 C1 C6 C11 170.1(5) . . . . ?
C2 C3 C4 C5 -1.4(9) . . . . ?
C2 C3 C4 C8 -178.2(7) . . . . ?
C3 C4 C5 C6 1.2(9) . . . . ?
C3 C4 C8 C9 -55.6(14) . . . . ?
C3 C4 C8 C16 -4(2) . . . . ?
C4 C5 C6 C1 -0.2(8) . . . . ?
C4 C5 C6 C11 -171.0(6) . . . . ?
C4 C8 C9 C10 109.7(12) . . . . ?
C4 C8 C16 C10 -104(3) . . . . ?
C5 C4 C8 C9 127.8(11) . . . . ?
C5 C4 C8 C16 179.1(19) . . . . ?
C5 C6 C11 N1 -171.9(5) . . . . ?
C6 C1 C2 O2 178.6(5) . . . . ?
C6 C1 C2 C3 0.4(7) . . . . ?
C7 O2 C2 C1 79.8(6) . . . . ?
C7 O2 C2 C3 -102.0(6) . . . . ?
C8 C4 C5 C6 178.0(6) . . . . ?
C11 N1 C12 C13 103.4(6) . . . . ?
C12 N1 C11 C6 -162.8(5) . . . . ?
C12 C13 C14 N2 -65.2(7) . . . . ?
C14 N2 C15 C15 -171.4(6) . . . 2_665 ?
C15 N2 C14 C13 -179.2(5) . . . . ?
